data_4340346
loop_
_publ_author_name
'Du, Miao'
'Chen, Min'
'Wang, Xi'
'Wen, Jiong'
'Yang, Xiao-Gang'
'Fang, Shao-Ming'
'Liu, Chun-Sen'

_publ_section_title
;
 Versatile Mesoporous Dy(III) Coordination Framework for Highly Efficient
 Trapping of Diverse Pollutants.
;
_journal_issue 14
_journal_name_full 'Inorganic chemistry'
_journal_page_first 7074
_journal_page_last 7076
_journal_paper_doi 10.1021/ic5005374
_journal_volume 53
_journal_year 2014
_chemical_formula_sum 'C24 H27 Dy3 N6 O12'
_chemical_formula_weight 1079.02
_chemical_name_systematic
; 
 ? 
;
_space_group_IT_number 217
_symmetry_cell_setting cubic
_symmetry_space_group_name_Hall 'I -4 2 3'
_symmetry_space_group_name_H-M 'I -4 3 m'
_atom_sites_solution_hydrogens geom
_atom_sites_solution_primary direct
_atom_sites_solution_secondary difmap
_audit_creation_method SHELXL-97
_cell_angle_alpha 90.00
_cell_angle_beta 90.00
_cell_angle_gamma 90.00
_cell_formula_units_Z 12
_cell_length_a 39.5241(8)
_cell_length_b 39.5241(8)
_cell_length_c 39.5241(8)
_cell_measurement_reflns_used 8706
_cell_measurement_temperature 294(2)
_cell_measurement_theta_max 38.9394
_cell_measurement_theta_min 3.8711
_cell_volume 61743(2)
_computing_cell_refinement
;
CrysAlisPro, Agilent Technologies,
Version 1.171.35.21 (release 20-01-2012 CrysAlis171 .NET)
(compiled Jan 23 2012,18:06:46)
;
_computing_data_collection
;
CrysAlisPro, Agilent Technologies,
Version 1.171.35.21 (release 20-01-2012 CrysAlis171 .NET)
(compiled Jan 23 2012,18:06:46)
;
_computing_data_reduction
;
CrysAlisPro, Agilent Technologies,
Version 1.171.35.21 (release 20-01-2012 CrysAlis171 .NET)
(compiled Jan 23 2012,18:06:46)
;
_computing_molecular_graphics 'SHELXTL (Sheldrick, 2008)'
_computing_publication_material 'SHELXTL and PLATON (Spek, 2009)'
_computing_structure_refinement 'SHELXL97 (Sheldrick, 2008)'
_computing_structure_solution 'SHELXS97 (Sheldrick, 2008)'
_diffrn_ambient_temperature 294(2)
_diffrn_measured_fraction_theta_full 0.987
_diffrn_measured_fraction_theta_max 0.987
_diffrn_measurement_device_type 'Xcalibur, Eos, Gemini'
_diffrn_measurement_method '\w scans'
_diffrn_radiation_monochromator graphite
_diffrn_radiation_source 'Enhance (Cu) X-ray Source'
_diffrn_radiation_type CuK\a
_diffrn_radiation_wavelength 1.54184
_diffrn_reflns_av_R_equivalents 0.0649
_diffrn_reflns_av_sigmaI/netI 0.0455
_diffrn_reflns_limit_h_max 31
_diffrn_reflns_limit_h_min -30
_diffrn_reflns_limit_k_max 31
_diffrn_reflns_limit_k_min -13
_diffrn_reflns_limit_l_max 31
_diffrn_reflns_limit_l_min -29
_diffrn_reflns_number 28247
_diffrn_reflns_theta_full 38.98
_diffrn_reflns_theta_max 38.98
_diffrn_reflns_theta_min 3.87
_exptl_absorpt_coefficient_mu 5.830
_exptl_absorpt_correction_T_max 0.3125
_exptl_absorpt_correction_T_min 0.2570
_exptl_absorpt_correction_type multi-scan
_exptl_absorpt_process_details
;
CrysAlisPro, Agilent Technologies,
Version 1.171.35.21 (release 20-01-2012 CrysAlis171 .NET)
(compiled Jan 23 2012,18:06:46)
Empirical absorption correction using spherical harmonics,
implemented in SCALE3 ABSPACK scaling algorithm.
;
_exptl_crystal_colour Colorless
_exptl_crystal_density_diffrn 0.348
_exptl_crystal_density_method 'not measured'
_exptl_crystal_description Block
_exptl_crystal_F_000 6084
_exptl_crystal_size_max 0.32
_exptl_crystal_size_mid 0.28
_exptl_crystal_size_min 0.26
_platon_squeeze_details
;
;
_refine_diff_density_max 0.884
_refine_diff_density_min -0.449
_refine_diff_density_rms 0.074
_refine_ls_abs_structure_details 'Flack H D (1983), Acta Cryst. A39, 876-881'
_refine_ls_abs_structure_Flack 0.12(3)
_refine_ls_extinction_method none
_refine_ls_goodness_of_fit_ref 1.072
_refine_ls_hydrogen_treatment constr
_refine_ls_matrix_type full
_refine_ls_number_parameters 260
_refine_ls_number_reflns 3154
_refine_ls_number_restraints 432
_refine_ls_restrained_S_all 1.084
_refine_ls_R_factor_all 0.1144
_refine_ls_R_factor_gt 0.0924
_refine_ls_shift/su_max 0.001
_refine_ls_shift/su_mean 0.000
_refine_ls_structure_factor_coef Fsqd
_refine_ls_weighting_details 'calc w=1/[\s^2^(Fo^2^)+(0.2000P)^2^+0.0000P] where P=(Fo^2^+2Fc^2^)/3'
_refine_ls_weighting_scheme calc
_refine_ls_wR_factor_gt 0.2584
_refine_ls_wR_factor_ref 0.2795
_reflns_number_gt 2155
_reflns_number_total 3154
_reflns_threshold_expression >2sigma(I)
_cod_data_source_file ic5005374_si_003.cif
_cod_data_source_block 438-MOF
_cod_depositor_comments
;
The following automatic conversions were performed:

'_symmetry_cell_setting' value 'Cubic' changed to 'cubic' according
to
/usr/data/users/saulius/crontab/automatic-downloads/rss-feeds/ACS/lib/dictionaries/cif_core.dic
dictionary named 'cif_core.dic' version 2.4.2 from
2011-04-26.

'_exptl_absorpt_correction_type' value 'Multi-Scan'
changed to 'multi-scan' according to
/usr/data/users/saulius/crontab/automatic-downloads/rss-feeds/ACS/lib/dictionaries/cif_core.dic
dictionary named 'cif_core.dic' version 2.4.2 from 2011-04-26.

Automatic conversion script
Id: cif_fix_values 2281 2013-09-26 08:29:07Z andrius 

 Adding full bibliography for 4340346.cif.
;
_cod_original_sg_symbol_H-M I-43m
_cod_database_code 4340346

loop_
_symmetry_equiv_pos_as_xyz
'x, y, z'
'y, -x, -z'
'-x, -y, z'
'-y, x, -z'
'-x, z, -y'
'x, -y, -z'
'-x, -z, y'
'-z, -y, x'
'-x, y, -z'
'z, -y, -x'
'z, x, y'
'y, z, x'
'-y, -z, x'
'z, -x, -y'
'-y, z, -x'
'-z, -x, y'
'-z, x, -y'
'y, -z, -x'
'-y, -x, z'
'y, x, z'
'x, -z, -y'
'x, z, y'
'-z, y, -x'
'z, y, x'
'x+1/2, y+1/2, z+1/2'
'y+1/2, -x+1/2, -z+1/2'
'-x+1/2, -y+1/2, z+1/2'
'-y+1/2, x+1/2, -z+1/2'
'-x+1/2, z+1/2, -y+1/2'
'x+1/2, -y+1/2, -z+1/2'
'-x+1/2, -z+1/2, y+1/2'
'-z+1/2, -y+1/2, x+1/2'
'-x+1/2, y+1/2, -z+1/2'
'z+1/2, -y+1/2, -x+1/2'
'z+1/2, x+1/2, y+1/2'
'y+1/2, z+1/2, x+1/2'
'-y+1/2, -z+1/2, x+1/2'
'z+1/2, -x+1/2, -y+1/2'
'-y+1/2, z+1/2, -x+1/2'
'-z+1/2, -x+1/2, y+1/2'
'-z+1/2, x+1/2, -y+1/2'
'y+1/2, -z+1/2, -x+1/2'
'-y+1/2, -x+1/2, z+1/2'
'y+1/2, x+1/2, z+1/2'
'x+1/2, -z+1/2, -y+1/2'
'x+1/2, z+1/2, y+1/2'
'-z+1/2, y+1/2, -x+1/2'
'z+1/2, y+1/2, x+1/2'

loop_
_atom_site_label
_atom_site_type_symbol
_atom_site_fract_x
_atom_site_fract_y
_atom_site_fract_z
_atom_site_U_iso_or_equiv
_atom_site_adp_type
_atom_site_occupancy
_atom_site_symmetry_multiplicity
_atom_site_calc_flag
_atom_site_refinement_flags
Dy1 Dy 0.75035(4) 0.24965(4) 0.24965(4) 0.0800(6) Uani 1 6 d SU
Dy2 Dy 0.68769(5) 0.68769(5) 0.31231(5) 0.1771(15) Uani 1 6 d SU
Dy3 Dy 0.68769(5) 0.31231(5) 0.31231(5) 0.1573(13) Uani 1 6 d SU
Dy4 Dy 1.0000 0.44876(5) 0.0000 0.1625(9) Uani 1 4 d SU
C1 C 0.74185(16) 0.3334(3) 0.25815(16) 0.083(5) Uani 0.50 2 d SPDU
C2 C 0.7605(3) 0.3603(2) 0.2395(3) 0.077(5) Uani 0.50 2 d SPGU
C3 C 0.7791(4) 0.3513(2) 0.2098(3) 0.074(6) Uani 0.25 1 d PRDU
H3 H 0.7801 0.3281 0.2028 0.089 Uiso 0.25 1 d PR
C4 C 0.7963(7) 0.3760(3) 0.1915(5) 0.067(6) Uani 0.25 1 d PRDU
H4 H 0.8085 0.3706 0.1713 0.080 Uiso 0.25 1 d PR
C5 C 0.7947(7) 0.4098(3) 0.2053(5) 0.051(5) Uani 0.50 2 d SPRU
C6 C 0.7763(6) 0.4186(2) 0.2302(4) 0.058(6) Uani 0.25 1 d PRDU
H6 H 0.7744 0.4420 0.2364 0.070 Uiso 0.25 1 d PR
C7 C 0.7591(4) 0.3940(2) 0.24848(19) 0.068(6) Uani 0.25 1 d PGDU
H7 H 0.7463 0.4002 0.2682 0.081 Uiso 0.25 1 d PR
C8 C 0.75223(12) 0.6779(2) 0.24777(12) 0.094(5) Uani 0.50 2 d SPDU
C9 C 0.75774(11) 0.6402(2) 0.24227(16) 0.075(5) Uani 0.50 2 d SPGDU
C10 C 0.7672(3) 0.6283(2) 0.21061(14) 0.072(6) Uani 0.25 1 d PGDU
H10 H 0.7701 0.6443 0.1928 0.086 Uiso 0.25 1 d PR
C11 C 0.7722(4) 0.5939(2) 0.20558(8) 0.066(6) Uani 0.25 1 d PGDU
H11 H 0.7787 0.5861 0.1838 0.079 Uiso 0.25 1 d PR
C12 C 0.7678(2) 0.5714(2) 0.2322(2) 0.062(5) Uani 0.50 2 d SPGDU
C13 C 0.7584(3) 0.5833(2) 0.26395(8) 0.067(6) Uani 0.25 1 d PGDU
H13 H 0.7554 0.5674 0.2823 0.080 Uiso 0.25 1 d PR
C14 C 0.7533(3) 0.6177(2) 0.26897(14) 0.069(6) Uani 0.25 1 d PGDU
H14 H 0.7467 0.6255 0.2913 0.083 Uiso 0.25 1 d PR
C15 C 0.95321(14) 0.4987(2) 0.04679(14) 0.068(5) Uani 0.50 2 d SPDU
C16 C 0.92696(14) 0.5093(2) 0.07292(9) 0.062(5) Uani 0.50 2 d SPGDU
C17 C 0.9154(2) 0.5425(2) 0.07388(11) 0.066(6) Uani 0.25 1 d PGDU
H17 H 0.9229 0.5590 0.0556 0.079 Uiso 0.25 1 d PR
C18 C 0.8916(3) 0.5519(2) 0.09792(12) 0.072(6) Uani 0.25 1 d PGDU
H18 H 0.8839 0.5750 0.0976 0.086 Uiso 0.25 1 d PR
C19 C 0.8792(2) 0.5282(3) 0.1208(2) 0.058(5) Uani 0.50 2 d SPGDU
C20 C 0.8907(2) 0.4950(2) 0.11947(14) 0.048(6) Uani 0.25 1 d PGDU
H20 H 0.8831 0.4783 0.1334 0.057 Uiso 0.25 1 d PR
C21 C 0.91461(19) 0.4855(2) 0.09544(17) 0.050(6) Uani 0.25 1 d PGDU
H21 H 0.9221 0.4625 0.0914 0.060 Uiso 0.25 1 d PR
C22 C 0.8257(4) 0.5222(3) 0.1561(4) 0.036(6) Uani 0.25 1 d PGU
C23 C 0.7963(6) 0.5155(4) 0.2090(5) 0.050(6) Uani 0.25 1 d PGU
C24 C 0.8193(4) 0.4668(3) 0.1807(4) 0.055(5) Uani 0.50 2 d SPGDU
N1 N 0.77278(19) 0.5374(3) 0.22722(19) 0.060(5) Uani 0.50 2 d SPDU
H1 H 0.7559 0.5251 0.2355 0.072 Uiso 0.25 1 d PR
N2 N 0.8144(3) 0.4331(3) 0.1856(3) 0.073(5) Uani 0.50 2 d SPDU
H2 H 0.8288 0.4228 0.1712 0.088 Uiso 0.50 2 d SPR
N3 N 0.8556(2) 0.5375(4) 0.1444(2) 0.056(5) Uani 0.50 2 d SPDU
H3A H 0.8585 0.5578 0.1545 0.067 Uiso 0.25 1 d PR
N4 N 0.8018(6) 0.4808(4) 0.2076(3) 0.057(6) Uani 0.25 1 d PGU
N5 N 0.8082(6) 0.5362(3) 0.1832(6) 0.046(6) Uani 0.25 1 d PGU
N6 N 0.8312(4) 0.4875(4) 0.1547(2) 0.033(6) Uani 0.25 1 d PGU
O1 O 0.7505(2) 0.3048(3) 0.2495(2) 0.075(5) Uani 0.50 2 d SPDU
O2 O 0.72020(17) 0.3390(5) 0.27980(17) 0.119(6) Uani 0.50 2 d SPDU
O3 O 0.73022(15) 0.6781(6) 0.26978(15) 0.108(5) Uani 0.50 2 d SPDU
O4 O 0.7730(4) 0.7009(4) 0.2444(6) 0.078(7) Uani 0.25 1 d PDU
O5 O 0.9580(2) 0.4684(2) 0.0420(2) 0.080(5) Uani 0.50 2 d SPDU
O6 O 0.96803(17) 0.5214(3) 0.03197(17) 0.043(5) Uani 0.50 2 d SPDU
O7 O 0.6460(4) 0.2996(7) 0.3540(4) 0.294(9) Uani 1 2 d SU
O8 O 0.6537(3) 0.7309(5) 0.3463(3) 0.213(7) Uani 1 2 d SU
O9 O 0.9997(10) 0.4045(5) -0.0317(5) 0.210(7) Uani 0.50 1 d PU

loop_
_atom_site_aniso_label
_atom_site_aniso_U_11
_atom_site_aniso_U_22
_atom_site_aniso_U_33
_atom_site_aniso_U_23
_atom_site_aniso_U_13
_atom_site_aniso_U_12
Dy1 0.0800(6) 0.0800(6) 0.0800(6) -0.0006(6) 0.0006(6) 0.0006(6)
Dy2 0.1771(15) 0.1771(15) 0.1771(15) 0.0146(15) 0.0146(15) -0.0146(15)
Dy3 0.1573(13) 0.1573(13) 0.1573(13) -0.0050(15) 0.0050(15) 0.0050(15)
Dy4 0.1817(13) 0.1243(16) 0.1817(13) 0.000 0.010(3) 0.000
C1 0.086(6) 0.077(6) 0.086(6) 0.002(4) -0.029(7) -0.002(4)
C2 0.082(6) 0.068(6) 0.082(6) -0.005(4) -0.017(7) 0.005(4)
C3 0.077(11) 0.061(8) 0.085(9) -0.004(7) -0.011(8) -0.001(8)
C4 0.071(11) 0.060(7) 0.069(10) -0.008(7) -0.011(8) 0.006(8)
C5 0.050(7) 0.054(7) 0.050(7) 0.000(4) -0.009(7) 0.000(4)
C6 0.055(10) 0.060(8) 0.059(9) 0.001(7) -0.003(7) 0.004(8)
C7 0.067(11) 0.070(7) 0.066(10) 0.003(7) 0.002(8) 0.000(8)
C8 0.101(6) 0.082(6) 0.101(6) 0.001(5) -0.035(7) -0.001(5)
C9 0.076(7) 0.075(6) 0.076(7) 0.009(4) -0.017(8) -0.009(4)
C10 0.065(12) 0.072(7) 0.079(8) 0.017(7) -0.002(9) -0.002(9)
C11 0.064(12) 0.067(7) 0.066(8) 0.008(6) -0.014(9) -0.005(9)
C12 0.064(7) 0.057(6) 0.064(7) -0.001(4) 0.002(8) 0.001(4)
C13 0.062(12) 0.070(7) 0.068(8) 0.000(6) 0.002(9) 0.004(9)
C14 0.068(12) 0.072(7) 0.069(8) -0.005(6) 0.003(9) 0.000(9)
C15 0.061(6) 0.082(8) 0.061(6) 0.018(4) -0.014(6) -0.018(4)
C16 0.056(6) 0.074(8) 0.056(6) 0.017(4) -0.009(6) -0.017(4)
C17 0.064(10) 0.072(7) 0.061(10) 0.012(7) 0.000(8) -0.015(8)
C18 0.073(10) 0.076(8) 0.065(10) 0.013(7) 0.004(8) -0.008(8)
C19 0.059(6) 0.058(8) 0.059(6) 0.000(4) 0.012(7) 0.000(4)
C20 0.042(10) 0.052(8) 0.050(9) -0.009(8) -0.002(7) -0.002(8)
C21 0.046(10) 0.053(8) 0.052(10) -0.001(7) -0.006(7) -0.003(8)
C22 0.035(9) 0.037(7) 0.036(9) -0.014(7) -0.008(7) 0.005(7)
C23 0.054(10) 0.046(7) 0.050(9) 0.003(7) 0.005(8) -0.012(8)
C24 0.056(7) 0.054(6) 0.056(7) -0.003(4) 0.002(8) 0.003(4)
N1 0.062(6) 0.057(6) 0.062(6) 0.009(4) 0.015(7) -0.009(4)
N2 0.078(7) 0.063(6) 0.078(7) 0.003(4) 0.012(7) -0.003(4)
N3 0.061(6) 0.046(8) 0.061(6) -0.001(4) 0.014(6) 0.001(4)
N4 0.063(10) 0.055(6) 0.055(9) 0.013(7) 0.010(8) -0.004(8)
N5 0.049(9) 0.043(8) 0.045(9) -0.001(6) 0.010(7) 0.003(8)
N6 0.017(10) 0.042(6) 0.042(9) -0.013(6) -0.005(8) -0.007(7)
O1 0.075(6) 0.077(5) 0.075(6) 0.009(4) -0.006(8) -0.009(4)
O2 0.122(6) 0.113(10) 0.122(6) -0.012(4) 0.003(7) 0.012(4)
O3 0.110(6) 0.103(10) 0.110(6) -0.002(4) -0.026(6) 0.002(4)
O4 0.093(10) 0.058(8) 0.082(12) -0.014(8) -0.021(8) 0.016(7)
O5 0.082(6) 0.075(6) 0.082(6) 0.025(4) -0.020(7) -0.025(4)
O6 0.037(6) 0.056(7) 0.037(6) -0.011(4) 0.004(6) 0.011(4)
O7 0.296(10) 0.290(17) 0.296(10) 0.002(8) 0.155(11) -0.002(8)
O8 0.208(9) 0.223(13) 0.208(9) 0.003(6) 0.074(11) -0.003(6)
O9 0.216(11) 0.199(9) 0.214(10) -0.053(7) 0.010(9) 0.008(9)

loop_
_atom_type_symbol
_atom_type_description
_atom_type_scat_dispersion_real
_atom_type_scat_dispersion_imag
_atom_type_scat_source
C C 0.0181 0.0091 'International Tables Vol C Tables 4.2.6.8 and 6.1.1.4'
N N 0.0311 0.0180 'International Tables Vol C Tables 4.2.6.8 and 6.1.1.4'
O O 0.0492 0.0322 'International Tables Vol C Tables 4.2.6.8 and 6.1.1.4'
Dy Dy -9.8046 9.8477 'International Tables Vol C Tables 4.2.6.8 and 6.1.1.4'
H H 0.0000 0.0000 'International Tables Vol C Tables 4.2.6.8 and 6.1.1.4'

loop_
_geom_angle_atom_site_label_1
_geom_angle_atom_site_label_2
_geom_angle_atom_site_label_3
_geom_angle
_geom_angle_site_symmetry_1
_geom_angle_site_symmetry_3
O4 Dy1 O4 26.1(11) 33_645 48_544
O4 Dy1 O4 90.7(12) 33_645 31_654
O4 Dy1 O4 115.9(3) 48_544 31_654
O4 Dy1 O4 115.9(3) 33_645 37_654
O4 Dy1 O4 90.7(12) 48_544 37_654
O4 Dy1 O4 139.3(8) 31_654 37_654
O4 Dy1 O4 115.9(3) 33_645 35_544
O4 Dy1 O4 139.3(8) 48_544 35_544
O4 Dy1 O4 26.1(11) 31_654 35_544
O4 Dy1 O4 115.9(3) 37_654 35_544
O4 Dy1 O4 139.3(8) 33_645 28_645
O4 Dy1 O4 115.9(3) 48_544 28_645
O4 Dy1 O4 115.9(3) 31_654 28_645
O4 Dy1 O4 26.1(11) 37_654 28_645
O4 Dy1 O4 90.7(12) 35_544 28_645
O4 Dy1 O1 64.5(4) 33_645 15_656
O4 Dy1 O1 83.6(6) 48_544 15_656
O4 Dy1 O1 64.5(4) 31_654 15_656
O4 Dy1 O1 153.8(4) 37_654 15_656
O4 Dy1 O1 83.6(6) 35_544 15_656
O4 Dy1 O1 153.8(4) 28_645 15_656
O4 Dy1 O1 83.6(6) 33_645 16_665
O4 Dy1 O1 64.5(4) 48_544 16_665
O4 Dy1 O1 153.8(4) 31_654 16_665
O4 Dy1 O1 64.5(4) 37_654 16_665
O4 Dy1 O1 153.8(4) 35_544 16_665
O4 Dy1 O1 83.6(6) 28_645 16_665
O1 Dy1 O1 90.2(5) 15_656 16_665
O4 Dy1 O1 153.8(4) 33_645 .
O4 Dy1 O1 153.8(4) 48_544 .
O4 Dy1 O1 83.6(6) 31_654 .
O4 Dy1 O1 83.6(6) 37_654 .
O4 Dy1 O1 64.5(4) 35_544 .
O4 Dy1 O1 64.5(4) 28_645 .
O1 Dy1 O1 90.2(5) 15_656 .
O1 Dy1 O1 90.2(5) 16_665 .
O4 Dy1 C8 23.8(3) 33_645 33_645
O4 Dy1 C8 23.8(3) 48_544 33_645
O4 Dy1 C8 97.3(6) 31_654 33_645
O4 Dy1 C8 97.3(6) 37_654 33_645
O4 Dy1 C8 117.2(4) 35_544 33_645
O4 Dy1 C8 117.2(4) 28_645 33_645
O1 Dy1 C8 87.8(3) 15_656 33_645
O1 Dy1 C8 87.8(3) 16_665 33_645
O1 Dy1 C8 177.2(4) . 33_645
O4 Dy1 C8 97.3(6) 33_645 31_654
O4 Dy1 C8 117.2(4) 48_544 31_654
O4 Dy1 C8 23.8(3) 31_654 31_654
O4 Dy1 C8 117.2(4) 37_654 31_654
O4 Dy1 C8 23.8(3) 35_544 31_654
O4 Dy1 C8 97.3(6) 28_645 31_654
O1 Dy1 C8 87.8(3) 15_656 31_654
O1 Dy1 C8 177.2(4) 16_665 31_654
O1 Dy1 C8 87.8(3) . 31_654
C8 Dy1 C8 94.0(2) 33_645 31_654
O4 Dy1 C8 117.2(4) 33_645 28_645
O4 Dy1 C8 97.3(6) 48_544 28_645
O4 Dy1 C8 117.2(4) 31_654 28_645
O4 Dy1 C8 23.8(3) 37_654 28_645
O4 Dy1 C8 97.3(6) 35_544 28_645
O4 Dy1 C8 23.8(3) 28_645 28_645
O1 Dy1 C8 177.2(4) 15_656 28_645
O1 Dy1 C8 87.8(3) 16_665 28_645
O1 Dy1 C8 87.8(3) . 28_645
C8 Dy1 C8 94.0(2) 33_645 28_645
C8 Dy1 C8 94.0(2) 31_654 28_645
O3 Dy2 O3 74.4(8) . 18_566
O3 Dy2 O3 74.4(8) . 17_656
O3 Dy2 O3 74.4(8) 18_566 17_656
O3 Dy2 O8 79.5(4) . 17_656
O3 Dy2 O8 79.5(4) 18_566 17_656
O3 Dy2 O8 147.1(7) 17_656 17_656
O3 Dy2 O8 147.1(7) . .
O3 Dy2 O8 79.5(4) 18_566 .
O3 Dy2 O8 79.5(4) 17_656 .
O8 Dy2 O8 115.3(3) 17_656 .
O3 Dy2 O8 79.5(4) . 18_566
O3 Dy2 O8 147.1(7) 18_566 18_566
O3 Dy2 O8 79.5(4) 17_656 18_566
O8 Dy2 O8 115.3(3) 17_656 18_566
O8 Dy2 O8 115.3(3) . 18_566
O2 Dy3 O2 103.9(5) 15_656 .
O2 Dy3 O2 103.9(5) 15_656 16_665
O2 Dy3 O2 103.9(5) . 16_665
O2 Dy3 O7 86.9(6) 15_656 16_665
O2 Dy3 O7 86.9(6) . 16_665
O2 Dy3 O7 162.1(8) 16_665 16_665
O2 Dy3 O7 162.1(8) 15_656 15_656
O2 Dy3 O7 86.9(6) . 15_656
O2 Dy3 O7 86.9(6) 16_665 15_656
O7 Dy3 O7 79.3(10) 16_665 15_656
O2 Dy3 O7 86.9(6) 15_656 .
O2 Dy3 O7 162.1(8) . .
O2 Dy3 O7 86.9(6) 16_665 .
O7 Dy3 O7 79.3(10) 16_665 .
O7 Dy3 O7 79.3(10) 15_656 .
O6 Dy4 O6 113.1(6) 6_565 3_765
O6 Dy4 O9 95.8(8) 6_565 24_654
O6 Dy4 O9 142.7(10) 3_765 24_654
O6 Dy4 O9 95.8(8) 6_565 .
O6 Dy4 O9 142.7(10) 3_765 .
O9 Dy4 O9 48.1(17) 24_654 .
O6 Dy4 O9 142.7(10) 6_565 9_755
O6 Dy4 O9 95.8(8) 3_765 9_755
O9 Dy4 O9 49.2(17) 24_654 9_755
O9 Dy4 O9 71.3(12) . 9_755
O6 Dy4 O9 142.7(10) 6_565 23_656
O6 Dy4 O9 95.8(8) 3_765 23_656
O9 Dy4 O9 71.3(12) 24_654 23_656
O9 Dy4 O9 49.2(17) . 23_656
O9 Dy4 O9 48.1(17) 9_755 23_656
O6 Dy4 O5 80.02(14) 6_565 .
O6 Dy4 O5 80.02(14) 3_765 .
O9 Dy4 O5 82.4(8) 24_654 .
O9 Dy4 O5 130.0(10) . .
O9 Dy4 O5 82.4(8) 9_755 .
O9 Dy4 O5 130.0(10) 23_656 .
O6 Dy4 O5 80.02(14) 6_565 9_755
O6 Dy4 O5 80.02(15) 3_765 9_755
O9 Dy4 O5 130.0(10) 24_654 9_755
O9 Dy4 O5 82.4(8) . 9_755
O9 Dy4 O5 130.0(10) 9_755 9_755
O9 Dy4 O5 82.4(8) 23_656 9_755
O5 Dy4 O5 143.3(5) . 9_755
C7 C2 C3 118.2(5) . .
C7 C2 C3 114.0(6) 23_656 .
C7 C2 C3 114.0(5) . 23_656
C7 C2 C3 118.2(5) 23_656 23_656
C7 C2 C1 122.8(9) . .
C7 C2 C1 122.8(10) 23_656 .
C3 C2 C1 118.9(5) . .
C3 C2 C1 118.9(6) 23_656 .
C7 C7 C2 81.2(4) 23_656 .
C7 C7 C6 88.7(5) 23_656 .
C2 C7 C6 121.5(4) . .
C7 C7 C6 74.2(18) 23_656 23_656
C2 C7 C6 117.7(8) . 23_656
C7 C7 H7 101.5 23_656 .
C2 C7 H7 118.5 . .
C6 C7 H7 120.0 . .
C6 C7 H7 122.1 23_656 .
C6 C6 C5 81.9(14) 23_656 .
C6 C6 C7 91.3(11) 23_656 .
C5 C6 C7 119.3 . .
C6 C6 C7 74.2(9) 23_656 23_656
C5 C6 C7 115.5(4) . 23_656
C6 C6 H6 97.2 23_656 .
C5 C6 H6 120.4 . .
C7 C6 H6 120.3 . .
C7 C6 H6 121.5 23_656 .
C6 C5 N2 123.6(10) 23_656 .
C6 C5 N2 123.6(4) . .
C6 C5 C4 120.1(6) 23_656 .
C6 C5 C4 124.7 . .
N2 C5 C4 111.5(4) . .
C6 C5 C4 124.7(5) 23_656 23_656
C6 C5 C4 120.2(7) . 23_656
N2 C5 C4 111.6(12) . 23_656
C4 C4 C3 88.71(15) 23_656 .
C4 C4 C5 76.30(6) 23_656 .
C3 C4 C5 115.6 . .
C4 C4 C3 64.9(12) 23_656 23_656
C5 C4 C3 107.2(5) . 23_656
C4 C4 H4 103.5 23_656 .
C3 C4 H4 121.6 . .
C5 C4 H4 122.8 . .
C3 C4 H4 124.7 23_656 .
C3 C3 C4 91.29(10) 23_656 .
C3 C3 C2 77.5(3) 23_656 .
C4 C3 C2 120.25(7) . .
C3 C3 C4 65(2) 23_656 23_656
C2 C3 C4 111.1(9) . 23_656
C3 C3 H3 100.1 23_656 .
C4 C3 H3 120.1 . .
C2 C3 H3 119.7 . .
C4 C3 H3 122.1 23_656 .
O3 C8 O4 122.8(12) . .
O3 C8 O4 122.8(12) . 23_656
O4 C8 O4 46(2) . 23_656
O3 C8 C9 102.2(11) . .
O4 C8 C9 127.7(10) . .
O4 C8 C9 127.7(10) 23_656 .
O3 C8 Dy1 86.6(11) . 26_565
C9 C8 Dy1 171.2(3) . 26_565
C1 O1 Dy1 156.8(11) . .
N2 C24 N4 102.3(17) . 23_656
N2 C24 N4 102.3(16) . .
N2 C24 N6 136.5(16) . .
N4 C24 N6 113.2(6) 23_656 .
N4 C24 N6 120.0 . .
N2 C24 N6 136.5(17) . 23_656
N4 C24 N6 120.0(4) 23_656 23_656
N4 C24 N6 113.2(5) . 23_656
N4 N4 C23 85.2 23_656 .
N4 N4 C24 79.0(5) 23_656 .
C23 N4 C24 120.2(3) . .
N4 N4 C23 74(2) 23_656 23_656
C24 N4 C23 116.4(11) . 23_656
C23 C23 N5 94(3) 23_656 23_656
C23 C23 N4 94.8(3) 23_656 .
N5 C23 N4 119.3(3) 23_656 .
C23 C23 N5 73.8(17) 23_656 .
N4 C23 N5 120.0 . .
C23 C23 N4 73.5(18) 23_656 23_656
N5 C23 N4 119.8(10) 23_656 23_656
N5 C23 N4 112.3(7) . 23_656
C23 C23 N1 84.3(17) 23_656 .
N5 C23 N1 105.8(11) 23_656 .
N4 C23 N1 134.8(13) . .
N5 C23 N1 103.2(14) . .
N4 C23 N1 129.9(18) 23_656 .
N5 N5 C23 86(3) 23_656 23_656
N5 N5 C22 101.2(17) 23_656 .
C23 N5 C22 118.5(6) 23_656 .
N5 N5 C23 73.8(15) 23_656 .
C22 N5 C23 120.0 . .
N5 N5 C22 61.2(14) 23_656 23_656
C23 N5 C22 112.3(13) 23_656 23_656
C23 N5 C22 105.3(6) . 23_656
C22 C22 N6 85.19(9) 23_656 .
C22 C22 N5 78.8(6) 23_656 .
N6 C22 N5 120.0 . .
C22 C22 N3 68.7(10) 23_656 .
N6 C22 N3 106.2(12) . .
N5 C22 N3 120.1(12) . .
C22 C22 N5 61.2(16) 23_656 23_656
N6 C22 N5 114.9(6) . 23_656
N3 C22 N5 109.6(12) . 23_656
C22 C22 N6 56.9(8) 23_656 23_656
N5 C22 N6 109.1(4) . 23_656
N3 C22 N6 93.5(13) . 23_656
N5 C22 N6 97.1(11) 23_656 23_656
N6 N6 C22 94.8 23_656 .
N6 N6 C24 73.6(4) 23_656 .
C22 N6 C24 119.8(3) . .
N6 N6 C22 56.9(9) 23_656 23_656
C24 N6 C22 104.1(8) . 23_656
C1 O2 Dy3 139.6(14) . .
N1 C12 C11 120.1(8) . 23_656
N1 C12 C13 120.0(6) . .
C11 C12 C13 95.7(4) 23_656 .
N1 C12 C11 120.1(6) . .
C11 C12 C11 53.1(8) 23_656 .
C13 C12 C11 119.97(9) . .
N1 C12 C13 120.0(6) . 23_656
C11 C12 C13 120.0(4) 23_656 23_656
C13 C12 C13 53.2(8) . 23_656
C11 C12 C13 95.7(4) . 23_656
C13 C13 C12 63.40(13) 23_656 .
C13 C13 C14 90.0 23_656 .
C12 C13 C14 119.96(12) . .
C13 C13 C14 48.1(5) 23_656 23_656
C12 C13 C14 94.2(4) . 23_656
C13 C13 H13 116.3 23_656 .
C12 C13 H13 119.2 . .
C14 C13 H13 120.9 . .
C14 C13 H13 132.7 23_656 .
C14 C14 C13 90.0 23_656 .
C14 C14 C9 63.40(11) 23_656 .
C13 C14 C9 120.0 . .
C14 C14 C13 48.1(5) 23_656 23_656
C9 C14 C13 94.2(3) . 23_656
C14 C14 H14 117.0 23_656 .
C13 C14 H14 118.5 . .
C9 C14 H14 121.5 . .
C13 C14 H14 131.2 23_656 .
C10 C9 C10 53.1(8) 23_656 .
C10 C9 C14 95.7(4) 23_656 .
C10 C9 C14 120.0 . .
C10 C9 C14 120.0(4) 23_656 23_656
C10 C9 C14 95.7(4) . 23_656
C14 C9 C14 53.2(8) . 23_656
C10 C9 C8 120.1(3) 23_656 .
C10 C9 C8 120.0(4) . .
C14 C9 C8 120.0(4) . .
C14 C9 C8 119.9(4) 23_656 .
C10 C10 C9 63.45(17) 23_656 .
C10 C10 C11 90.0 23_656 .
C9 C10 C11 120.0 . .
C10 C10 C11 48.3(5) 23_656 23_656
C9 C10 C11 94.3(4) . 23_656
C10 C10 H10 116.0 23_656 .
C9 C10 H10 118.3 . .
C11 C10 H10 121.7 . .
C11 C10 H10 133.2 23_656 .
C11 C11 C10 90.0 23_656 .
C11 C11 C12 63.46(16) 23_656 .
C10 C11 C12 120.1(2) . .
C11 C11 C10 48.3(4) 23_656 23_656
C12 C11 C10 94.4(5) . 23_656
C11 C11 H11 116.8 23_656 .
C10 C11 H11 118.9 . .
C12 C11 H11 121.1 . .
C10 C11 H11 131.4 23_656 .
C8 O3 Dy2 171.5(15) . .
N3 C19 C20 120.3(6) . 23_656
N3 C19 C18 119.9(4) . .
C20 C19 C18 114.3(5) 23_656 .
N3 C19 C20 120.3(6) . .
C18 C19 C20 119.8(4) . .
N3 C19 C18 119.9(4) . 23_656
C20 C19 C18 119.8(4) 23_656 23_656
C20 C19 C18 114.3(4) . 23_656
C18 C18 C19 77.8(3) 23_656 .
C18 C18 C17 90.2(3) 23_656 .
C19 C18 C17 120.05(14) . .
C18 C18 C17 66.9(4) 23_656 23_656
C19 C18 C17 112.2(2) . 23_656
C18 C18 H18 103.4 23_656 .
C19 C18 H18 122.5 . .
C17 C18 H18 117.4 . .
C17 C18 H18 121.0 23_656 .
C17 C17 C16 77.7 23_656 .
C17 C17 C18 89.82(17) 23_656 .
C16 C17 C18 119.7 . .
C17 C17 C18 66.9(7) 23_656 23_656
C16 C17 C18 111.9(3) . 23_656
C17 C17 H17 107.1 23_656 .
C16 C17 H17 119.3 . .
C18 C17 H17 120.7 . .
C18 C17 H17 125.8 23_656 .
C21 C16 C17 114.96(12) 23_656 .
C17 C16 C21 120.5 . .
C21 C16 C17 120.52(18) 23_656 23_656
C21 C16 C17 114.8(3) . 23_656
C21 C16 C15 119.5(4) 23_656 .
C17 C16 C15 120.1(4) . .
C21 C16 C15 119.4(4) . .
C17 C16 C15 120.0(3) 23_656 .
C21 C21 C20 90.2(5) 23_656 .
C21 C21 C16 78.1(4) 23_656 .
C20 C21 C16 119.8 . .
C21 C21 C20 67.8(4) 23_656 23_656
C16 C21 C20 112.5(2) . 23_656
C20 C20 C21 89.8(4) 23_656 .
C20 C20 C19 78.2(3) 23_656 .
C21 C20 C19 120.1(3) . .
C20 C20 C21 67.8(6) 23_656 23_656
C20 C20 H20 101.0 23_656 .
C21 C20 H20 116.5 . .
C19 C20 H20 123.4 . .
C21 C20 H20 119.0 23_656 .
C21 C21 H21 95.5 23_656 .
C20 C21 H21 124.8 . .
C16 C21 H21 115.1 . .
C20 C21 H21 124.5 23_656 .
C19 C20 C21 112.8(4) . 23_656
C15 O5 Dy4 121.0(8) . .
O4 O4 C8 66.8(11) 23_656 .
O4 O4 Dy1 76.9(6) 23_656 26_565
C8 O4 Dy1 111.3(12) . 26_565
C15 O6 Dy4 166.2(9) . 3_765
O6 C15 O5 124.5(11) . .
O6 C15 C16 116.9(7) . .
O5 C15 C16 118.6(7) . .
C12 N1 C23 137.9(11) . .
C12 N1 C23 137.9(11) . 23_656
C12 N1 H1 112.1 . .
C23 N1 H1 109.6 . .
C23 N1 H1 106.3 23_656 .
C24 N2 C5 141.4(14) . .
C24 N2 H2 105.7 . .
C5 N2 H2 113.1 . .
C19 N3 C22 132.9(10) . 23_656
C19 N3 C22 132.9(11) . .
C19 N3 H3A 117.0 . .
C22 N3 H3A 93.0 23_656 .
C22 N3 H3A 110.0 . .
O1 C1 O2 123.3(12) . .
O1 C1 C2 112.5(9) . .
O2 C1 C2 124.2(12) . .
O9 O9 O9 90.000(9) 24_654 23_656
O9 O9 Dy4 65.9(9) 24_654 .
O9 O9 Dy4 65.4(9) 23_656 .

loop_
_geom_bond_atom_site_label_1
_geom_bond_atom_site_label_2
_geom_bond_distance
_geom_bond_site_symmetry_2
Dy1 O4 2.15(2) 33_645
Dy1 O4 2.15(2) 48_544
Dy1 O4 2.15(2) 31_654
Dy1 O4 2.15(2) 37_654
Dy1 O4 2.15(2) 35_544
Dy1 O4 2.15(2) 28_645
Dy1 O1 2.180(12) 15_656
Dy1 O1 2.180(12) 16_665
Dy1 O1 2.180(12) .
Dy1 C8 2.841(8) 33_645
Dy1 C8 2.841(8) 31_654
Dy1 C8 2.841(8) 28_645
Dy2 O3 2.407(10) .
Dy2 O3 2.407(9) 18_566
Dy2 O3 2.407(10) 17_656
Dy2 O8 2.56(2) 17_656
Dy2 O8 2.56(2) .
Dy2 O8 2.56(2) 18_566
Dy3 O2 2.101(15) 15_656
Dy3 O2 2.101(15) .
Dy3 O2 2.101(15) 16_665
Dy3 O7 2.38(2) 16_665
Dy3 O7 2.38(2) 15_656
Dy3 O7 2.38(2) .
Dy4 O6 2.142(9) 6_565
Dy4 O6 2.142(9) 3_765
Dy4 O9 2.152(19) 24_654
Dy4 O9 2.15(2) .
Dy4 O9 2.15(2) 9_755
Dy4 O9 2.15(2) 23_656
Dy4 O5 2.471(11) .
Dy4 O5 2.471(11) 9_755
C2 C7 1.377(3) .
C2 C7 1.377(4) 23_656
C2 C3 1.429(10) .
C2 C3 1.429(11) 23_656
C2 C1 1.489(12) .
C7 C7 0.42(3) 23_656
C7 C6 1.3902 .
C7 C6 1.444(15) 23_656
C7 H7 0.9600 .
C6 C6 0.36(4) 23_656
C6 C5 1.2727 .
C6 C7 1.444(6) 23_656
C6 H6 0.9598 .
C5 C6 1.273(7) 23_656
C5 N2 1.438(12) .
C5 C4 1.4439 .
C5 C4 1.443(15) 23_656
C4 C4 0.68(6) 23_656
C4 C3 1.3896 .
C4 C3 1.534(16) 23_656
C4 H4 0.9593 .
C3 C3 0.62(4) 23_656
C3 C4 1.53(3) 23_656
C3 H3 0.9599 .
C8 O3 1.230(6) .
C8 O4 1.233(6) .
C8 O4 1.233(6) 23_656
C8 C9 1.518(7) .
C8 Dy1 2.841(8) 26_565
O1 C1 1.230(6) .
C24 N2 1.357(9) .
C24 N4 1.382(14) 23_656
C24 N4 1.382(13) .
C24 N6 1.397(12) .
C24 N6 1.397(12) 23_656
N4 N4 0.53(4) 23_656
N4 C23 1.3900 .
N4 C23 1.444(15) 23_656
C23 C23 0.29(5) 23_656
C23 N5 1.338(11) 23_656
C23 N5 1.3900 .
C23 N4 1.444(12) 23_656
C23 N1 1.460(17) .
N5 N5 0.48(4) 23_656
N5 C23 1.338(11) 23_656
N5 C22 1.3900 .
N5 C22 1.557(14) 23_656
C22 C22 1.02(3) 23_656
C22 N6 1.3900 .
C22 N3 1.408(18) .
C22 N5 1.56(3) 23_656
C22 N6 1.654(15) 23_656
N6 N6 0.79(3) 23_656
N6 C22 1.654(17) 23_656
O2 C1 1.230(6) .
C12 N1 1.371(12) .
C12 C11 1.388(11) 23_656
C12 C13 1.392(8) .
C12 C11 1.388(7) .
C12 C13 1.392(11) 23_656
C13 C13 1.25(2) 23_656
C13 C14 1.3900 .
C13 C14 1.867(15) 23_656
C13 H13 0.9683 .
C14 C14 1.25(2) 23_656
C14 C9 1.3910 .
C14 C13 1.867(14) 23_656
C14 H14 0.9710 .
C9 C10 1.389(8) 23_656
C9 C10 1.3888 .
C9 C14 1.391(11) 23_656
C10 C10 1.24(2) 23_656
C10 C11 1.3900 .
C10 C11 1.863(15) 23_656
C10 H10 0.9524 .
C11 C11 1.24(2) 23_656
C11 C10 1.863(13) 23_656
C11 H11 0.9501 .
C19 N3 1.368(14) .
C19 C20 1.390(3) 23_656
C19 C18 1.392(5) .
C19 C20 1.3901 .
C19 C18 1.392(5) 23_656
C18 C18 0.588(17) 23_656
C18 C17 1.3900 .
C18 C17 1.511(5) 23_656
C18 H18 0.9600 .
C17 C17 0.597(15) 23_656
C17 C16 1.3896 .
C17 C18 1.511(9) 23_656
C17 H17 1.0182 .
C16 C21 1.382(3) 23_656
C16 C21 1.3831 .
C16 C17 1.391(4) 23_656
C16 C15 1.522(7) .
C21 C21 0.562(11) 23_656
C21 C20 1.3900 .
C21 C20 1.501(4) 23_656
C21 H21 0.9688 .
C20 C20 0.571(12) 23_656
C20 C21 1.501(8) 23_656
C20 H20 0.9081 .
O5 C15 1.228(6) .
O4 O4 0.97(4) 23_656
O4 Dy1 2.15(2) 26_565
O6 C15 1.220(6) .
O6 Dy4 2.142(9) 3_765
N1 C23 1.460(17) 23_656
N1 H1 0.8859 .
N2 H2 0.9001 .
N3 C22 1.408(18) 23_656
N3 H3A 0.9046 .
O9 O9 1.76(6) 24_654
O9 O9 1.79(6) 23_656

loop_
_geom_torsion_atom_site_label_1
_geom_torsion_atom_site_label_2
_geom_torsion_atom_site_label_3
_geom_torsion_atom_site_label_4
_geom_torsion
_geom_torsion_site_symmetry_1
_geom_torsion_site_symmetry_4
C3 C2 C7 C7 80.5(9) . 23_656
C3 C2 C7 C7 108.0(15) 23_656 23_656
C1 C2 C7 C7 -95.7(13) . 23_656
C7 C2 C7 C6 -83.0(7) 23_656 .
C3 C2 C7 C6 -2.5(7) . .
C3 C2 C7 C6 25.0(16) 23_656 .
C1 C2 C7 C6 -178.8(9) . .
C7 C2 C7 C6 -67(2) 23_656 23_656
C3 C2 C7 C6 13.6(17) . 23_656
C3 C2 C7 C6 41.0(18) 23_656 23_656
C1 C2 C7 C6 -162.7(10) . 23_656
C7 C7 C6 C6 0.0(5) 23_656 23_656
C2 C7 C6 C6 78.8(11) . 23_656
C7 C7 C6 C5 -81.4(5) 23_656 .
C2 C7 C6 C5 -2.6(4) . .
C6 C7 C6 C5 -81.4(10) 23_656 .
C2 C7 C6 C7 78.8(6) . 23_656
C6 C7 C6 C7 0.0(5) 23_656 23_656
C7 C6 C5 C6 86.9(4) . 23_656
C7 C6 C5 C6 68.2(9) 23_656 23_656
C6 C6 C5 N2 95(3) 23_656 .
C7 C6 C5 N2 -178(2) . .
C7 C6 C5 N2 164(3) 23_656 .
C6 C6 C5 C4 -78.9(4) 23_656 .
C7 C6 C5 C4 8.0 . .
C7 C6 C5 C4 -10.7(11) 23_656 .
C6 C6 C5 C4 -111(3) 23_656 23_656
C7 C6 C5 C4 -24(3) . 23_656
C7 C6 C5 C4 -43(3) 23_656 23_656
C6 C5 C4 C4 -108(2) 23_656 23_656
C6 C5 C4 C4 -89.6(2) . 23_656
N2 C5 C4 C4 96(2) . 23_656
C6 C5 C4 C3 -26(2) 23_656 .
C6 C5 C4 C3 -7.8 . .
N2 C5 C4 C3 177(2) . .
C4 C5 C4 C3 81.8(2) 23_656 .
C6 C5 C4 C3 -50.3(19) 23_656 23_656
C6 C5 C4 C3 -31.7(12) . 23_656
N2 C5 C4 C3 153(3) . 23_656
C4 C5 C4 C3 57.9(11) 23_656 23_656
C4 C4 C3 C3 0.0(2) 23_656 23_656
C5 C4 C3 C3 -74.13(9) . 23_656
C4 C4 C3 C2 76.3(3) 23_656 .
C5 C4 C3 C2 2.1(3) . .
C3 C4 C3 C2 76.3(4) 23_656 .
C5 C4 C3 C4 -74.13(15) . 23_656
C3 C4 C3 C4 0.0(2) 23_656 23_656
C7 C2 C3 C3 86.6(5) . 23_656
C7 C2 C3 C3 105.7(10) 23_656 23_656
C1 C2 C3 C3 -97.0(8) . 23_656
C7 C2 C3 C4 2.5(6) . .
C7 C2 C3 C4 21.6(9) 23_656 .
C3 C2 C3 C4 -84.12(18) 23_656 .
C1 C2 C3 C4 178.9(9) . .
C7 C2 C3 C4 30(2) . 23_656
C7 C2 C3 C4 49(2) 23_656 23_656
C3 C2 C3 C4 -57(2) 23_656 23_656
C1 C2 C3 C4 -153.6(15) . 23_656
O4 Dy1 O1 C1 30.8(14) 33_645 .
O4 Dy1 O1 C1 -30.8(14) 48_544 .
O4 Dy1 O1 C1 109.4(3) 31_654 .
O4 Dy1 O1 C1 -109.4(3) 37_654 .
O4 Dy1 O1 C1 128.0(7) 35_544 .
O4 Dy1 O1 C1 -128.0(7) 28_645 .
O1 Dy1 O1 C1 45.1(3) 15_656 .
O1 Dy1 O1 C1 -45.1(3) 16_665 .
C8 Dy1 O1 C1 132.94(10) 31_654 .
C8 Dy1 O1 C1 -132.93(11) 28_645 .
N2 C24 N4 N4 -92.4(8) . 23_656
N6 C24 N4 N4 77.3(6) . 23_656
N6 C24 N4 N4 113.3(11) 23_656 23_656
N2 C24 N4 C23 -170.2(9) . .
N4 C24 N4 C23 -77.8(2) 23_656 .
N6 C24 N4 C23 -0.5(8) . .
N6 C24 N4 C23 35.5(11) 23_656 .
N2 C24 N4 C23 -158(2) . 23_656
N4 C24 N4 C23 -65(2) 23_656 23_656
N6 C24 N4 C23 12(2) . 23_656
N6 C24 N4 C23 48(3) 23_656 23_656
N4 N4 C23 C23 0.0(18) 23_656 23_656
C24 N4 C23 C23 74(2) . 23_656
N4 N4 C23 N5 -97(2) 23_656 23_656
C24 N4 C23 N5 -23(2) . 23_656
C23 N4 C23 N5 -97(4) 23_656 23_656
N4 N4 C23 N5 -74.1(3) 23_656 .
C24 N4 C23 N5 0.2(4) . .
C23 N4 C23 N5 -74(2) 23_656 .
C24 N4 C23 N4 74.4(5) . 23_656
C23 N4 C23 N4 0.0(18) 23_656 23_656
N4 N4 C23 N1 87(3) 23_656 .
C24 N4 C23 N1 161(3) . .
C23 N4 C23 N1 87(2) 23_656 .
N4 C23 N5 N5 -93.8(12) . 23_656
N4 C23 N5 N5 -116.0(18) 23_656 23_656
N1 C23 N5 N5 100(3) . 23_656
N4 C23 N5 C23 86.2(14) . 23_656
N4 C23 N5 C23 64(2) 23_656 23_656
N1 C23 N5 C23 -79.9(19) . 23_656
C23 C23 N5 C22 -86.2(14) 23_656 .
N5 C23 N5 C22 93.8(12) 23_656 .
N4 C23 N5 C22 0.0 . .
N4 C23 N5 C22 -22.2(16) 23_656 .
N1 C23 N5 C22 -166.1(19) . .
C23 C23 N5 C22 -127(2) 23_656 23_656
N5 C23 N5 C22 53.1(11) 23_656 23_656
N4 C23 N5 C22 -40.7(9) . 23_656
N4 C23 N5 C22 -63(2) 23_656 23_656
N1 C23 N5 C22 153(2) . 23_656
N5 N5 C22 C22 0.0(5) 23_656 23_656
C23 N5 C22 C22 -91(3) 23_656 23_656
C23 N5 C22 C22 -77.7(3) . 23_656
N5 N5 C22 N6 77.7(8) 23_656 .
C23 N5 C22 N6 -14(3) 23_656 .
C23 N5 C22 N6 0.0 . .
C22 N5 C22 N6 77.7(3) 23_656 .
N5 N5 C22 N3 -57.2(14) 23_656 .
C23 N5 C22 N3 -149(3) 23_656 .
C23 N5 C22 N3 -134.9(14) . .
C22 N5 C22 N3 -57.2(13) 23_656 .
C23 N5 C22 N5 -91(3) 23_656 23_656
C23 N5 C22 N5 -77.7(8) . 23_656
C22 N5 C22 N5 0.0(5) 23_656 23_656
N5 N5 C22 N6 48.8(10) 23_656 23_656
C23 N5 C22 N6 -43(3) 23_656 23_656
C23 N5 C22 N6 -28.9(7) . 23_656
C22 N5 C22 N6 48.8(8) 23_656 23_656
C22 C22 N6 N6 0.0(4) 23_656 23_656
N5 C22 N6 N6 -74.1(3) . 23_656
N3 C22 N6 N6 66.2(11) . 23_656
N5 C22 N6 N6 -55.1(14) 23_656 23_656
C22 C22 N6 C24 73.9(8) 23_656 .
N5 C22 N6 C24 -0.2(4) . .
N3 C22 N6 C24 140.1(12) . .
N5 C22 N6 C24 18.8(13) 23_656 .
N6 C22 N6 C24 73.9(5) 23_656 .
N5 C22 N6 C22 -74.1(7) . 23_656
N3 C22 N6 C22 66.2(10) . 23_656
N5 C22 N6 C22 -55.1(16) 23_656 23_656
N6 C22 N6 C22 0.0(4) 23_656 23_656
N2 C24 N6 N6 -108.0(14) . 23_656
N4 C24 N6 N6 109.9(16) 23_656 23_656
N4 C24 N6 N6 86.6(7) . 23_656
N2 C24 N6 C22 165.8(14) . .
N4 C24 N6 C22 23.8(15) 23_656 .
N4 C24 N6 C22 0.5(8) . .
N6 C24 N6 C22 -86.1(2) 23_656 .
N2 C24 N6 C22 -156.6(11) . 23_656
N4 C24 N6 C22 61.3(19) 23_656 23_656
N4 C24 N6 C22 38.0(9) . 23_656
N6 C24 N6 C22 -48.6(8) 23_656 23_656
O2 Dy3 O2 C1 -54.2(5) 15_656 .
O2 Dy3 O2 C1 54.2(5) 16_665 .
O7 Dy3 O2 C1 -140.3(5) 16_665 .
O7 Dy3 O2 C1 140.3(5) 15_656 .
O7 Dy3 O2 C1 180.000(2) . .
N1 C12 C13 C13 -106.8(4) . 23_656
C11 C12 C13 C13 123.5(6) 23_656 23_656
C11 C12 C13 C13 73.3(2) . 23_656
N1 C12 C13 C14 -180.0(4) . .
C11 C12 C13 C14 50.3(6) 23_656 .
C11 C12 C13 C14 0.1(2) . .
C13 C12 C13 C14 -73.2 23_656 .
N1 C12 C13 C14 -145.0(6) . 23_656
C11 C12 C13 C14 85.3(10) 23_656 23_656
C11 C12 C13 C14 35.0(4) . 23_656
C13 C12 C13 C14 -38.3(4) 23_656 23_656
C13 C13 C14 C14 0.00(11) 23_656 23_656
C12 C13 C14 C14 58.87(18) . 23_656
C13 C13 C14 C9 -58.9 23_656 .
C12 C13 C14 C9 -0.01(10) . .
C14 C13 C14 C9 -58.89(15) 23_656 .
C12 C13 C14 C13 58.87(11) . 23_656
C14 C13 C14 C13 0.00(11) 23_656 23_656
C14 C14 C9 C10 -123.5(7) 23_656 23_656
C13 C14 C9 C10 -50.3(6) . 23_656
C13 C14 C9 C10 -85.3(9) 23_656 23_656
C14 C14 C9 C10 -73.26(12) 23_656 .
C13 C14 C9 C10 0.0 . .
C13 C14 C9 C10 -35.0(4) 23_656 .
C13 C14 C9 C14 73.23(12) . 23_656
C13 C14 C9 C14 38.3(3) 23_656 23_656
C14 C14 C9 C8 106.76(19) 23_656 .
C13 C14 C9 C8 179.99(15) . .
C13 C14 C9 C8 145.0(4) 23_656 .
O3 C8 C9 C10 -148.9(4) . 23_656
O4 C8 C9 C10 1.2(15) . 23_656
O4 C8 C9 C10 60.9(14) 23_656 23_656
O3 C8 C9 C10 148.9(6) . .
O4 C8 C9 C10 -61.0(15) . .
O4 C8 C9 C10 -1.2(15) 23_656 .
O3 C8 C9 C14 -31.1(6) . .
O4 C8 C9 C14 119.0(15) . .
O4 C8 C9 C14 178.8(15) 23_656 .
O3 C8 C9 C14 31.1(5) . 23_656
O4 C8 C9 C14 -178.7(14) . 23_656
O4 C8 C9 C14 -119.0(15) 23_656 23_656
C14 C9 C10 C10 -73.18(8) . 23_656
C14 C9 C10 C10 -123.6(7) 23_656 23_656
C8 C9 C10 C10 106.80(17) . 23_656
C10 C9 C10 C11 73.21(8) 23_656 .
C14 C9 C10 C11 0.0 . .
C14 C9 C10 C11 -50.4(7) 23_656 .
C8 C9 C10 C11 -179.99(15) . .
C10 C9 C10 C11 38.3(4) 23_656 23_656
C14 C9 C10 C11 -34.8(4) . 23_656
C14 C9 C10 C11 -85.3(10) 23_656 23_656
C8 C9 C10 C11 145.1(4) . 23_656
C10 C10 C11 C11 0.00(11) 23_656 23_656
C9 C10 C11 C11 -58.92(7) . 23_656
C10 C10 C11 C12 58.9(2) 23_656 .
C9 C10 C11 C12 0.01(10) . .
C11 C10 C11 C12 58.93(13) 23_656 .
C9 C10 C11 C10 -58.92(18) . 23_656
C11 C10 C11 C10 0.00(11) 23_656 23_656
N1 C12 C11 C11 -106.8(5) . 23_656
C13 C12 C11 C11 73.2(3) . 23_656
C13 C12 C11 C11 123.6(6) 23_656 23_656
N1 C12 C11 C10 180.0(4) . .
C11 C12 C11 C10 -73.22(7) 23_656 .
C13 C12 C11 C10 -0.1(2) . .
C13 C12 C11 C10 50.4(6) 23_656 .
N1 C12 C11 C10 -145.1(6) . 23_656
C11 C12 C11 C10 -38.3(3) 23_656 23_656
C13 C12 C11 C10 34.8(4) . 23_656
C13 C12 C11 C10 85.3(9) 23_656 23_656
N3 C19 C18 C18 97.1(3) . 23_656
C20 C19 C18 C18 -109.1(5) 23_656 23_656
C20 C19 C18 C18 -83.2(4) . 23_656
N3 C19 C18 C17 -179.83(19) . .
C20 C19 C18 C17 -26.1(4) 23_656 .
C20 C19 C18 C17 -0.2(5) . .
C18 C19 C18 C17 83.0(2) 23_656 .
N3 C19 C18 C17 155.7(6) . 23_656
C20 C19 C18 C17 -50.6(9) 23_656 23_656
C20 C19 C18 C17 -24.6(9) . 23_656
C18 C19 C18 C17 58.6(5) 23_656 23_656
C18 C18 C17 C17 0.0 23_656 23_656
C19 C18 C17 C17 -76.0(3) . 23_656
C18 C18 C17 C16 75.75(8) 23_656 .
C19 C18 C17 C16 -0.2(2) . .
C17 C18 C17 C16 75.7 23_656 .
C19 C18 C17 C18 -76.0(3) . 23_656
C17 C18 C17 C18 0.0 23_656 23_656
C17 C17 C16 C21 109.1(4) 23_656 23_656
C18 C17 C16 C21 26.5(5) . 23_656
C18 C17 C16 C21 50.5(9) 23_656 23_656
C17 C17 C16 C21 83.33(17) 23_656 .
C18 C17 C16 C21 0.7 . .
C18 C17 C16 C21 24.7(6) 23_656 .
C18 C17 C16 C17 -82.67(17) . 23_656
C18 C17 C16 C17 -58.7(7) 23_656 23_656
C17 C17 C16 C15 -97.1(3) 23_656 .
C18 C17 C16 C15 -179.75(17) . .
C18 C17 C16 C15 -155.8(5) 23_656 .
C17 C16 C21 C21 82.6(4) . 23_656
C17 C16 C21 C21 110.0(9) 23_656 23_656
C15 C16 C21 C21 -97.0(4) . 23_656
C21 C16 C21 C20 -83.3(4) 23_656 .
C17 C16 C21 C20 -0.7 . .
C17 C16 C21 C20 26.7(6) 23_656 .
C15 C16 C21 C20 179.74(17) . .
C21 C16 C21 C20 -59.7(4) 23_656 23_656
C17 C16 C21 C20 22.9(4) . 23_656
C17 C16 C21 C20 50.2(8) 23_656 23_656
C15 C16 C21 C20 -156.7(5) . 23_656
C21 C21 C20 C20 0.0 23_656 23_656
C16 C21 C20 C20 76.40(11) . 23_656
C21 C21 C20 C19 -76.2(3) 23_656 .
C16 C21 C20 C19 0.2(2) . .
C20 C21 C20 C19 -76.2(2) 23_656 .
C16 C21 C20 C21 76.40(14) . 23_656
C20 C21 C20 C21 0.0 23_656 23_656
N3 C19 C20 C20 97.0(5) . 23_656
C18 C19 C20 C20 -82.6(7) . 23_656
C18 C19 C20 C20 -109.4(3) 23_656 23_656
N3 C19 C20 C21 179.83(19) . .
C20 C19 C20 C21 82.8(4) 23_656 .
C18 C19 C20 C21 0.2(5) . .
C18 C19 C20 C21 -26.6(5) 23_656 .
N3 C19 C20 C21 156.6(3) . 23_656
C20 C19 C20 C21 59.6(6) 23_656 23_656
C18 C19 C20 C21 -23.0(6) . 23_656
C18 C19 C20 C21 -49.8(7) 23_656 23_656
O6 Dy4 O5 C15 -57.9(3) 6_565 .
O6 Dy4 O5 C15 57.9(3) 3_765 .
O9 Dy4 O5 C15 -155.2(9) 24_654 .
O9 Dy4 O5 C15 -147.1(9) . .
O9 Dy4 O5 C15 155.2(9) 9_755 .
O9 Dy4 O5 C15 147.1(9) 23_656 .
O5 Dy4 O5 C15 0.000(1) 9_755 .
O3 C8 O4 O4 -106.0(10) . 23_656
C9 C8 O4 O4 109.4(11) . 23_656
Dy1 C8 O4 O4 -64.5(13) 26_565 23_656
O3 C8 O4 Dy1 -41.6(19) . 26_565
O4 C8 O4 Dy1 64.5(13) 23_656 26_565
C9 C8 O4 Dy1 173.8(4) . 26_565
Dy4 O6 C15 O5 0.000(10) 3_765 .
Dy4 O6 C15 C16 -179.85(16) 3_765 .
Dy4 O5 C15 O6 0.000(2) . .
Dy4 O5 C15 C16 179.85(14) . .
C21 C16 C15 O6 166.7(3) 23_656 .
C17 C16 C15 O6 14.1(4) . .
C21 C16 C15 O6 -166.3(3) . .
C17 C16 C15 O6 -14.7(5) 23_656 .
C21 C16 C15 O5 -13.2(5) 23_656 .
C17 C16 C15 O5 -165.8(4) . .
C21 C16 C15 O5 13.8(3) . .
C17 C16 C15 O5 165.5(4) 23_656 .
C11 C12 N1 C23 -22.5(18) 23_656 .
C13 C12 N1 C23 -140.3(18) . .
C11 C12 N1 C23 39.7(18) . .
C13 C12 N1 C23 157.5(18) 23_656 .
C11 C12 N1 C23 -39.7(14) 23_656 23_656
C13 C12 N1 C23 -157.5(15) . 23_656
C11 C12 N1 C23 22.5(16) . 23_656
C13 C12 N1 C23 140.3(15) 23_656 23_656
C23 C23 N1 C12 -96.4(15) 23_656 .
N5 C23 N1 C12 -4(4) 23_656 .
N4 C23 N1 C12 172.5(8) . .
N5 C23 N1 C12 -24.5(19) . .
N4 C23 N1 C12 -159.3(19) 23_656 .
N5 C23 N1 C23 93(3) 23_656 23_656
N4 C23 N1 C23 -91.1(16) . 23_656
N5 C23 N1 C23 71.9(15) . 23_656
N4 C23 N1 C23 -63(3) 23_656 23_656
N4 C24 N2 C5 -11(2) 23_656 .
N4 C24 N2 C5 11(2) . .
N6 C24 N2 C5 -156(2) . .
N6 C24 N2 C5 156(2) 23_656 .
C6 C5 N2 C24 10(5) 23_656 .
C6 C5 N2 C24 -10(3) . .
C4 C5 N2 C24 165.3(11) . .
C4 C5 N2 C24 -165.3(14) 23_656 .
C20 C19 N3 C22 43.4(11) 23_656 23_656
C18 C19 N3 C22 -164.4(11) . 23_656
C20 C19 N3 C22 15.9(11) . 23_656
C18 C19 N3 C22 -136.2(11) 23_656 23_656
C20 C19 N3 C22 -15.9(10) 23_656 .
C18 C19 N3 C22 136.2(11) . .
C20 C19 N3 C22 -43.4(11) . .
C18 C19 N3 C22 164.4(10) 23_656 .
C22 C22 N3 C19 111.2(15) 23_656 .
N6 C22 N3 C19 33.1(13) . .
N5 C22 N3 C19 173.4(9) . .
N5 C22 N3 C19 157.7(7) 23_656 .
N6 C22 N3 C19 58.9(14) 23_656 .
N6 C22 N3 C22 -78.1(5) . 23_656
N5 C22 N3 C22 62.2(10) . 23_656
N5 C22 N3 C22 46.5(17) 23_656 23_656
N6 C22 N3 C22 -52.3(9) 23_656 23_656
Dy1 O1 C1 O2 0.000(4) . .
Dy1 O1 C1 C2 180.00(5) . .
Dy3 O2 C1 O1 0.000(3) . .
Dy3 O2 C1 C2 180.000(2) . .
C7 C2 C1 O1 -169.5(7) . .
C7 C2 C1 O1 169.5(5) 23_656 .
C3 C2 C1 O1 14.3(9) . .
C3 C2 C1 O1 -14.3(8) 23_656 .
C7 C2 C1 O2 10.5(7) . .
C7 C2 C1 O2 -10.5(5) 23_656 .
C3 C2 C1 O2 -165.7(9) . .
C3 C2 C1 O2 165.7(8) 23_656 .
O6 Dy4 O9 O9 -92.6(4) 6_565 24_654
O6 Dy4 O9 O9 125.8(10) 3_765 24_654
O9 Dy4 O9 O9 51.5(17) 9_755 24_654
O9 Dy4 O9 O9 101.8(4) 23_656 24_654
O5 Dy4 O9 O9 -10.8(3) . 24_654
O5 Dy4 O9 O9 -171.7(3) 9_755 24_654
O6 Dy4 O9 O9 165.6(5) 6_565 23_656
O6 Dy4 O9 O9 24.0(7) 3_765 23_656
O9 Dy4 O9 O9 -101.8(4) 24_654 23_656
O9 Dy4 O9 O9 -50.3(17) 9_755 23_656
O5 Dy4 O9 O9 -112.6(7) . 23_656
O5 Dy4 O9 O9 86.5(3) 9_755 23_656

loop_
_platon_squeeze_void_nr
_platon_squeeze_void_average_x
_platon_squeeze_void_average_y
_platon_squeeze_void_average_z
_platon_squeeze_void_volume
_platon_squeeze_void_count_electrons
_platon_squeeze_void_content
1 -0.003 -0.009 -0.003 46504 6265 ' '
